data_2228628
loop_
_publ_author_name
'Jia, Runhong'
'Peng, Juhua'
'Tu, ShuJiang'

_publ_section_title
;
 14-(1,3-Benzodioxol-5-yl)-7,14-dihydrodibenzo[<i>a</i>,<i>j</i>]acridine
;
_journal_coeditor_code ZQ2067
_journal_issue 12
_journal_name_full 'Acta Crystallographica Section E'
_journal_page_first o3073
_journal_paper_doi 10.1107/S1600536810044302
_journal_volume 66
_journal_year 2010
_chemical_formula_iupac 'C28 H19 N O2'
_chemical_formula_moiety 'C28 H19 N O2'
_chemical_formula_sum 'C28 H19 N O2'
_chemical_formula_weight 401.44
_chemical_melting_point_gt 522
_chemical_melting_point_lt 524
_chemical_name_systematic
;
14-(1,3-Benzodioxol-5-yl)-7,14-dihydrodibenzo[<i>a</i>,<i>j</i>]acridine
;
_space_group_IT_number 14
_symmetry_cell_setting monoclinic
_symmetry_space_group_name_Hall '-P 2yn'
_symmetry_space_group_name_H-M 'P 1 21/n 1'
_atom_sites_solution_hydrogens geom
_atom_sites_solution_primary direct
_atom_sites_solution_secondary difmap
_cell_angle_alpha 90.00
_cell_angle_beta 102.650(2)
_cell_angle_gamma 90.00
_cell_formula_units_Z 4
_cell_length_a 9.4920(11)
_cell_length_b 11.2767(16)
_cell_length_c 18.883(2)
_cell_measurement_reflns_used 1646
_cell_measurement_temperature 298(2)
_cell_measurement_theta_max 25.337
_cell_measurement_theta_min 2.666
_cell_volume 1972.1(4)
_computing_cell_refinement 'SMART (Bruker, 1998)'
_computing_data_collection 'SMART (Bruker, 1998)'
_computing_data_reduction 'SAINT (Bruker, 1999)'
_computing_molecular_graphics 'SHELXTL (Sheldrick, 2008)'
_computing_publication_material 'SHELXTL (Sheldrick, 2008)'
_computing_structure_refinement 'SHELXL97 (Sheldrick, 2008)'
_computing_structure_solution 'SHELXS97 (Sheldrick, 2008)'
_diffrn_ambient_temperature 298(2)
_diffrn_measured_fraction_theta_full 0.999
_diffrn_measured_fraction_theta_max 0.999
_diffrn_measurement_device_type 'Bruker SMART CCD area-detector'
_diffrn_measurement_method '\f and \w scans'
_diffrn_radiation_monochromator graphite
_diffrn_radiation_source 'fine-focus sealed tube'
_diffrn_radiation_type MoK\a
_diffrn_radiation_wavelength 0.71073
_diffrn_reflns_av_R_equivalents 0.0588
_diffrn_reflns_av_sigmaI/netI 0.0815
_diffrn_reflns_limit_h_max 11
_diffrn_reflns_limit_h_min -10
_diffrn_reflns_limit_k_max 13
_diffrn_reflns_limit_k_min -9
_diffrn_reflns_limit_l_max 20
_diffrn_reflns_limit_l_min -22
_diffrn_reflns_number 10175
_diffrn_reflns_theta_full 25.01
_diffrn_reflns_theta_max 25.01
_diffrn_reflns_theta_min 2.12
_exptl_absorpt_coefficient_mu 0.085
_exptl_absorpt_correction_T_max 0.9916
_exptl_absorpt_correction_T_min 0.9849
_exptl_absorpt_correction_type multi-scan
_exptl_absorpt_process_details '(SABABS; Sheldrick, 1996)'
_exptl_crystal_colour yellow
_exptl_crystal_density_diffrn 1.352
_exptl_crystal_density_method 'not measured'
_exptl_crystal_description block
_exptl_crystal_F_000 840
_exptl_crystal_size_max 0.18
_exptl_crystal_size_mid 0.12
_exptl_crystal_size_min 0.10
_refine_diff_density_max 0.152
_refine_diff_density_min -0.145
_refine_ls_extinction_method none
_refine_ls_goodness_of_fit_ref 1.030
_refine_ls_hydrogen_treatment constr
_refine_ls_matrix_type full
_refine_ls_number_parameters 280
_refine_ls_number_reflns 3484
_refine_ls_number_restraints 0
_refine_ls_restrained_S_all 1.030
_refine_ls_R_factor_all 0.1032
_refine_ls_R_factor_gt 0.0422
_refine_ls_shift/su_max 0.000
_refine_ls_shift/su_mean 0.000
_refine_ls_structure_factor_coef Fsqd
_refine_ls_weighting_details 'calc w=1/[\s^2^(Fo^2^)+(0.0030P)^2^+0.0000P] where P=(Fo^2^+2Fc^2^)/3'
_refine_ls_weighting_scheme calc
_refine_ls_wR_factor_gt 0.0479
_refine_ls_wR_factor_ref 0.0544
_reflns_number_gt 1877
_reflns_number_total 3484
_reflns_threshold_expression I>2\s(I)
_cod_data_source_file zq2067.cif
_cod_data_source_block I
_cod_original_sg_symbol_H-M 'P 21/n'
_cod_database_code 2228628
_cod_database_fobs_code 2228628

loop_
_symmetry_equiv_pos_as_xyz
'x, y, z'
'-x+1/2, y+1/2, -z+1/2'
'-x, -y, -z'
'x-1/2, -y-1/2, z-1/2'

loop_
_atom_site_type_symbol
_atom_site_label
_atom_site_fract_x
_atom_site_fract_y
_atom_site_fract_z
_atom_site_U_iso_or_equiv
_atom_site_adp_type
_atom_site_calc_flag
_atom_site_refinement_flags
_atom_site_occupancy
_atom_site_disorder_assembly
_atom_site_disorder_group
N N1 0.45989(16) 0.20369(16) 0.04518(9) 0.0462(5) Uani d . 1 . .
H H1 0.4105 0.1523 0.0631 0.055 Uiso calc R 1 . .
O O1 0.99695(14) 0.01008(13) 0.12539(7) 0.0528(4) Uani d . 1 . .
O O2 1.20015(14) 0.07828(14) 0.08905(8) 0.0558(5) Uani d . 1 . .
C C1 0.4820(2) 0.18618(19) -0.02422(11) 0.0381(6) Uani d . 1 . .
C C2 0.3990(2) 0.0986(2) -0.06736(12) 0.0497(6) Uani d . 1 . .
H H2 0.3326 0.0545 -0.0487 0.060 Uiso calc R 1 . .
C C3 0.4150(2) 0.0779(2) -0.13573(13) 0.0532(7) Uani d . 1 . .
H H3 0.3610 0.0186 -0.1634 0.064 Uiso calc R 1 . .
C C4 0.5134(2) 0.1458(2) -0.16540(12) 0.0447(6) Uani d . 1 . .
C C5 0.5262(2) 0.1275(2) -0.23780(12) 0.0589(7) Uani d . 1 . .
H H5 0.4712 0.0690 -0.2658 0.071 Uiso calc R 1 . .
C C6 0.6184(2) 0.1946(2) -0.26691(12) 0.0623(8) Uani d . 1 . .
H H6 0.6264 0.1817 -0.3145 0.075 Uiso calc R 1 . .
C C7 0.7013(2) 0.2831(2) -0.22529(12) 0.0576(7) Uani d . 1 . .
H H7 0.7642 0.3285 -0.2456 0.069 Uiso calc R 1 . .
C C8 0.6910(2) 0.30386(19) -0.15506(11) 0.0458(6) Uani d . 1 . .
H H8 0.7465 0.3633 -0.1284 0.055 Uiso calc R 1 . .
C C9 0.5960(2) 0.23510(19) -0.12254(11) 0.0380(6) Uani d . 1 . .
C C10 0.58159(19) 0.25377(18) -0.04931(11) 0.0335(5) Uani d . 1 . .
C C11 0.68212(19) 0.33592(18) 0.00266(10) 0.0345(5) Uani d . 1 . .
H H11 0.6959 0.4083 -0.0238 0.041 Uiso calc R 1 . .
C C12 0.61922(19) 0.37069(19) 0.06732(10) 0.0331(5) Uani d . 1 . .
C C13 0.6730(2) 0.46985(19) 0.11175(11) 0.0374(6) Uani d . 1 . .
C C14 0.7842(2) 0.5444(2) 0.09827(11) 0.0474(6) Uani d . 1 . .
H H14 0.8244 0.5294 0.0585 0.057 Uiso calc R 1 . .
C C15 0.8335(2) 0.6380(2) 0.14276(12) 0.0580(7) Uani d . 1 . .
H H15 0.9064 0.6859 0.1326 0.070 Uiso calc R 1 . .
C C16 0.7766(3) 0.6629(2) 0.20290(12) 0.0602(7) Uani d . 1 . .
H H16 0.8115 0.7268 0.2328 0.072 Uiso calc R 1 . .
C C17 0.6702(2) 0.5938(2) 0.21792(12) 0.0550(7) Uani d . 1 . .
H H17 0.6319 0.6111 0.2580 0.066 Uiso calc R 1 . .
C C18 0.6164(2) 0.4957(2) 0.17369(11) 0.0420(6) Uani d . 1 . .
C C19 0.5078(2) 0.4219(2) 0.19024(11) 0.0506(7) Uani d . 1 . .
H H19 0.4698 0.4385 0.2305 0.061 Uiso calc R 1 . .
C C20 0.4587(2) 0.3275(2) 0.14816(11) 0.0479(7) Uani d . 1 . .
H H20 0.3875 0.2794 0.1598 0.057 Uiso calc R 1 . .
C C21 0.5148(2) 0.3012(2) 0.08644(11) 0.0378(6) Uani d . 1 . .
C C22 0.82907(19) 0.27519(19) 0.02735(10) 0.0333(5) Uani d . 1 . .
C C23 0.8363(2) 0.17159(19) 0.06878(10) 0.0374(6) Uani d . 1 . .
H H23 0.7561 0.1442 0.0847 0.045 Uiso calc R 1 . .
C C24 0.9643(2) 0.11199(19) 0.08518(10) 0.0356(6) Uani d . 1 . .
C C25 1.0846(2) 0.1529(2) 0.06323(11) 0.0385(6) Uani d . 1 . .
C C26 1.0822(2) 0.2545(2) 0.02452(11) 0.0484(6) Uani d . 1 . .
H H26 1.1644 0.2825 0.0107 0.058 Uiso calc R 1 . .
C C27 0.9509(2) 0.31549(19) 0.00623(10) 0.0422(6) Uani d . 1 . .
H H27 0.9456 0.3849 -0.0208 0.051 Uiso calc R 1 . .
C C28 1.1380(2) -0.0228(2) 0.11716(11) 0.0524(7) Uani d . 1 . .
H H28A 1.1318 -0.0892 0.0839 0.063 Uiso calc R 1 . .
H H28B 1.1974 -0.0461 0.1636 0.063 Uiso calc R 1 . .

loop_
_atom_site_aniso_label
_atom_site_aniso_U_11
_atom_site_aniso_U_22
_atom_site_aniso_U_33
_atom_site_aniso_U_12
_atom_site_aniso_U_13
_atom_site_aniso_U_23
N1 0.0464(12) 0.0452(14) 0.0529(13) -0.0096(10) 0.0238(10) 0.0007(10)
O1 0.0437(10) 0.0507(12) 0.0685(11) 0.0108(8) 0.0221(8) 0.0212(9)
O2 0.0379(9) 0.0599(13) 0.0721(11) 0.0095(9) 0.0178(8) 0.0188(9)
C1 0.0336(13) 0.0388(16) 0.0412(15) 0.0018(12) 0.0068(12) -0.0004(12)
C2 0.0463(15) 0.0457(18) 0.0574(17) -0.0052(13) 0.0118(13) -0.0005(14)
C3 0.0491(15) 0.0473(18) 0.0576(17) -0.0048(13) -0.0004(13) -0.0091(14)
C4 0.0413(14) 0.0477(18) 0.0416(15) 0.0067(13) 0.0015(12) -0.0028(13)
C5 0.0602(17) 0.064(2) 0.0474(17) 0.0077(15) 0.0002(13) -0.0054(14)
C6 0.074(2) 0.076(2) 0.0361(15) 0.0201(17) 0.0112(14) 0.0007(15)
C7 0.0629(17) 0.071(2) 0.0428(16) 0.0125(15) 0.0199(14) 0.0116(14)
C8 0.0458(14) 0.0505(17) 0.0427(15) 0.0053(12) 0.0132(12) 0.0051(12)
C9 0.0332(13) 0.0407(16) 0.0395(14) 0.0097(12) 0.0069(11) 0.0027(12)
C10 0.0283(12) 0.0343(15) 0.0375(14) 0.0064(11) 0.0063(11) 0.0024(11)
C11 0.0368(13) 0.0321(15) 0.0360(13) -0.0006(11) 0.0111(10) 0.0026(10)
C12 0.0317(13) 0.0317(15) 0.0377(13) 0.0037(11) 0.0115(11) 0.0035(11)
C13 0.0385(14) 0.0357(16) 0.0381(14) 0.0078(12) 0.0085(11) 0.0034(11)
C14 0.0573(16) 0.0391(17) 0.0471(15) -0.0036(13) 0.0142(13) -0.0011(12)
C15 0.0632(17) 0.0503(19) 0.0568(17) -0.0076(14) 0.0049(14) -0.0035(14)
C16 0.0711(19) 0.047(2) 0.0538(18) 0.0056(15) -0.0063(15) -0.0119(14)
C17 0.0616(17) 0.057(2) 0.0444(16) 0.0192(15) 0.0065(14) -0.0062(14)
C18 0.0445(15) 0.0429(17) 0.0373(14) 0.0107(13) 0.0062(12) -0.0017(12)
C19 0.0493(15) 0.062(2) 0.0454(16) 0.0121(14) 0.0213(13) -0.0013(13)
C20 0.0419(14) 0.0581(19) 0.0500(16) -0.0008(13) 0.0237(12) 0.0014(13)
C21 0.0354(13) 0.0391(16) 0.0399(14) 0.0010(12) 0.0102(11) -0.0017(12)
C22 0.0303(12) 0.0365(15) 0.0350(13) -0.0004(11) 0.0110(11) -0.0012(11)
C23 0.0326(13) 0.0418(16) 0.0410(14) -0.0025(12) 0.0152(11) 0.0018(11)
C24 0.0356(13) 0.0369(16) 0.0355(13) 0.0006(12) 0.0104(11) 0.0067(11)
C25 0.0312(13) 0.0431(17) 0.0413(14) 0.0067(12) 0.0080(11) 0.0047(12)
C26 0.0354(13) 0.0579(19) 0.0559(16) -0.0014(13) 0.0182(12) 0.0131(13)
C27 0.0367(13) 0.0427(16) 0.0484(14) -0.0020(12) 0.0120(12) 0.0118(12)
C28 0.0466(15) 0.0515(19) 0.0596(17) 0.0128(13) 0.0128(13) 0.0121(13)

loop_
_atom_type_symbol
_atom_type_description
_atom_type_scat_dispersion_real
_atom_type_scat_dispersion_imag
_atom_type_scat_source
C C 0.0033 0.0016 'International Tables Vol C Tables 4.2.6.8 and 6.1.1.4'
H H 0.0000 0.0000 'International Tables Vol C Tables 4.2.6.8 and 6.1.1.4'
N N 0.0061 0.0033 'International Tables Vol C Tables 4.2.6.8 and 6.1.1.4'
O O 0.0106 0.0060 'International Tables Vol C Tables 4.2.6.8 and 6.1.1.4'

loop_
_geom_angle_atom_site_label_1
_geom_angle_atom_site_label_2
_geom_angle_atom_site_label_3
_geom_angle_site_symmetry_1
_geom_angle_site_symmetry_3
_geom_angle
_geom_angle_publ_flag
C21 N1 C1 . . 121.99(18) ?
C21 N1 H1 . . 119.0 ?
C1 N1 H1 . . 119.0 ?
C24 O1 C28 . . 105.07(15) ?
C25 O2 C28 . . 104.73(15) ?
C10 C1 N1 . . 120.3(2) ?
C10 C1 C2 . . 122.0(2) ?
N1 C1 C2 . . 117.8(2) ?
C3 C2 C1 . . 120.5(2) ?
C3 C2 H2 . . 119.7 ?
C1 C2 H2 . . 119.7 ?
C2 C3 C4 . . 120.4(2) ?
C2 C3 H3 . . 119.8 ?
C4 C3 H3 . . 119.8 ?
C5 C4 C3 . . 120.5(2) ?
C5 C4 C9 . . 120.2(2) ?
C3 C4 C9 . . 119.3(2) ?
C6 C5 C4 . . 120.5(2) ?
C6 C5 H5 . . 119.7 ?
C4 C5 H5 . . 119.7 ?
C5 C6 C7 . . 120.1(2) ?
C5 C6 H6 . . 119.9 ?
C7 C6 H6 . . 119.9 ?
C8 C7 C6 . . 120.9(2) ?
C8 C7 H7 . . 119.5 ?
C6 C7 H7 . . 119.5 ?
C7 C8 C9 . . 120.6(2) ?
C7 C8 H8 . . 119.7 ?
C9 C8 H8 . . 119.7 ?
C4 C9 C8 . . 117.6(2) ?
C4 C9 C10 . . 119.8(2) ?
C8 C9 C10 . . 122.5(2) ?
C1 C10 C9 . . 117.90(19) ?
C1 C10 C11 . . 119.70(19) ?
C9 C10 C11 . . 122.12(18) ?
C12 C11 C10 . . 111.88(16) ?
C12 C11 C22 . . 111.21(15) ?
C10 C11 C22 . . 108.92(16) ?
C12 C11 H11 . . 108.2 ?
C10 C11 H11 . . 108.2 ?
C22 C11 H11 . . 108.2 ?
C21 C12 C13 . . 118.67(19) ?
C21 C12 C11 . . 119.76(19) ?
C13 C12 C11 . . 121.44(18) ?
C14 C13 C18 . . 117.2(2) ?
C14 C13 C12 . . 123.07(19) ?
C18 C13 C12 . . 119.7(2) ?
C15 C14 C13 . . 121.1(2) ?
C15 C14 H14 . . 119.4 ?
C13 C14 H14 . . 119.4 ?
C14 C15 C16 . . 121.1(2) ?
C14 C15 H15 . . 119.5 ?
C16 C15 H15 . . 119.5 ?
C17 C16 C15 . . 119.8(2) ?
C17 C16 H16 . . 120.1 ?
C15 C16 H16 . . 120.1 ?
C16 C17 C18 . . 121.1(2) ?
C16 C17 H17 . . 119.5 ?
C18 C17 H17 . . 119.5 ?
C17 C18 C19 . . 121.2(2) ?
C17 C18 C13 . . 119.7(2) ?
C19 C18 C13 . . 119.1(2) ?
C20 C19 C18 . . 120.7(2) ?
C20 C19 H19 . . 119.7 ?
C18 C19 H19 . . 119.7 ?
C19 C20 C21 . . 120.4(2) ?
C19 C20 H20 . . 119.8 ?
C21 C20 H20 . . 119.8 ?
C12 C21 N1 . . 120.74(19) ?
C12 C21 C20 . . 121.4(2) ?
N1 C21 C20 . . 117.9(2) ?
C27 C22 C23 . . 119.66(18) ?
C27 C22 C11 . . 121.97(18) ?
C23 C22 C11 . . 118.25(17) ?
C24 C23 C22 . . 118.09(18) ?
C24 C23 H23 . . 121.0 ?
C22 C23 H23 . . 121.0 ?
C23 C24 O1 . . 128.30(19) ?
C23 C24 C25 . . 121.5(2) ?
O1 C24 C25 . . 110.14(18) ?
C26 C25 C24 . . 121.9(2) ?
C26 C25 O2 . . 128.45(19) ?
C24 C25 O2 . . 109.64(18) ?
C25 C26 C27 . . 117.18(18) ?
C25 C26 H26 . . 121.4 ?
C27 C26 H26 . . 121.4 ?
C22 C27 C26 . . 121.64(19) ?
C22 C27 H27 . . 119.2 ?
C26 C27 H27 . . 119.2 ?
O1 C28 O2 . . 107.74(16) ?
O1 C28 H28A . . 110.2 ?
O2 C28 H28A . . 110.2 ?
O1 C28 H28B . . 110.2 ?
O2 C28 H28B . . 110.2 ?
H28A C28 H28B . . 108.5 ?

loop_
_geom_bond_atom_site_label_1
_geom_bond_atom_site_label_2
_geom_bond_site_symmetry_2
_geom_bond_distance
_geom_bond_publ_flag
N1 C21 . 1.382(2) ?
N1 C1 . 1.386(2) ?
N1 H1 . 0.8600 ?
O1 C24 . 1.375(2) ?
O1 C28 . 1.4297(19) ?
O2 C25 . 1.384(2) ?
O2 C28 . 1.437(2) ?
C1 C10 . 1.377(2) ?
C1 C2 . 1.407(3) ?
C2 C3 . 1.353(2) ?
C2 H2 . 0.9300 ?
C3 C4 . 1.415(3) ?
C3 H3 . 0.9300 ?
C4 C5 . 1.414(3) ?
C4 C9 . 1.416(3) ?
C5 C6 . 1.361(3) ?
C5 H5 . 0.9300 ?
C6 C7 . 1.401(3) ?
C6 H6 . 0.9300 ?
C7 C8 . 1.371(2) ?
C7 H7 . 0.9300 ?
C8 C9 . 1.426(2) ?
C8 H8 . 0.9300 ?
C9 C10 . 1.435(2) ?
C10 C11 . 1.524(2) ?
C11 C12 . 1.523(2) ?
C11 C22 . 1.532(2) ?
C11 H11 . 0.9800 ?
C12 C21 . 1.372(2) ?
C12 C13 . 1.424(3) ?
C13 C14 . 1.416(2) ?
C13 C18 . 1.420(2) ?
C14 C15 . 1.367(3) ?
C14 H14 . 0.9300 ?
C15 C16 . 1.389(3) ?
C15 H15 . 0.9300 ?
C16 C17 . 1.354(3) ?
C16 H16 . 0.9300 ?
C17 C18 . 1.412(3) ?
C17 H17 . 0.9300 ?
C18 C19 . 1.412(3) ?
C19 C20 . 1.349(3) ?
C19 H19 . 0.9300 ?
C20 C21 . 1.415(2) ?
C20 H20 . 0.9300 ?
C22 C27 . 1.380(2) ?
C22 C23 . 1.399(2) ?
C23 C24 . 1.363(2) ?
C23 H23 . 0.9300 ?
C24 C25 . 1.377(2) ?
C25 C26 . 1.357(3) ?
C26 C27 . 1.399(2) ?
C26 H26 . 0.9300 ?
C27 H27 . 0.9300 ?
C28 H28A . 0.9700 ?
C28 H28B . 0.9700 ?

loop_
_geom_hbond_atom_site_label_D
_geom_hbond_atom_site_label_H
_geom_hbond_atom_site_label_A
_geom_hbond_site_symmetry_A
_geom_hbond_distance_DH
_geom_hbond_distance_HA
_geom_hbond_distance_DA
_geom_hbond_angle_DHA
N1 H1 O2 1_455 0.86 2.31 3.108(2) 153.7
C5 H5 Cg 4_565 0.93 2.90 3.793(2) 161.0

loop_
_geom_torsion_atom_site_label_1
_geom_torsion_atom_site_label_2
_geom_torsion_atom_site_label_3
_geom_torsion_atom_site_label_4
_geom_torsion_site_symmetry_1
_geom_torsion_site_symmetry_2
_geom_torsion_site_symmetry_3
_geom_torsion_site_symmetry_4
_geom_torsion
_geom_torsion_publ_flag
C21 N1 C1 C10 . . . . 12.1(3) ?
C21 N1 C1 C2 . . . . -167.48(19) ?
C10 C1 C2 C3 . . . . 0.0(3) ?
N1 C1 C2 C3 . . . . 179.57(19) ?
C1 C2 C3 C4 . . . . -1.3(3) ?
C2 C3 C4 C5 . . . . -177.5(2) ?
C2 C3 C4 C9 . . . . 0.6(3) ?
C3 C4 C5 C6 . . . . 178.5(2) ?
C9 C4 C5 C6 . . . . 0.4(3) ?
C4 C5 C6 C7 . . . . -0.2(4) ?
C5 C6 C7 C8 . . . . -0.2(4) ?
C6 C7 C8 C9 . . . . 0.4(3) ?
C5 C4 C9 C8 . . . . -0.2(3) ?
C3 C4 C9 C8 . . . . -178.31(19) ?
C5 C4 C9 C10 . . . . 179.55(18) ?
C3 C4 C9 C10 . . . . 1.4(3) ?
C7 C8 C9 C4 . . . . -0.2(3) ?
C7 C8 C9 C10 . . . . -179.91(19) ?
N1 C1 C10 C9 . . . . -177.59(17) ?
C2 C1 C10 C9 . . . . 1.9(3) ?
N1 C1 C10 C11 . . . . 8.4(3) ?
C2 C1 C10 C11 . . . . -172.08(19) ?
C4 C9 C10 C1 . . . . -2.6(3) ?
C8 C9 C10 C1 . . . . 177.10(19) ?
C4 C9 C10 C11 . . . . 171.23(19) ?
C8 C9 C10 C11 . . . . -9.1(3) ?
C1 C10 C11 C12 . . . . -23.9(3) ?
C9 C10 C11 C12 . . . . 162.39(16) ?
C1 C10 C11 C22 . . . . 99.5(2) ?
C9 C10 C11 C22 . . . . -74.3(2) ?
C10 C11 C12 C21 . . . . 21.6(2) ?
C22 C11 C12 C21 . . . . -100.5(2) ?
C10 C11 C12 C13 . . . . -162.66(18) ?
C22 C11 C12 C13 . . . . 75.3(2) ?
C21 C12 C13 C14 . . . . 177.62(19) ?
C11 C12 C13 C14 . . . . 1.8(3) ?
C21 C12 C13 C18 . . . . -1.0(3) ?
C11 C12 C13 C18 . . . . -176.81(17) ?
C18 C13 C14 C15 . . . . -0.7(3) ?
C12 C13 C14 C15 . . . . -179.4(2) ?
C13 C14 C15 C16 . . . . 0.3(3) ?
C14 C15 C16 C17 . . . . -0.2(4) ?
C15 C16 C17 C18 . . . . 0.5(3) ?
C16 C17 C18 C19 . . . . 178.5(2) ?
C16 C17 C18 C13 . . . . -0.9(3) ?
C14 C13 C18 C17 . . . . 1.0(3) ?
C12 C13 C18 C17 . . . . 179.7(2) ?
C14 C13 C18 C19 . . . . -178.43(19) ?
C12 C13 C18 C19 . . . . 0.3(3) ?
C17 C18 C19 C20 . . . . -179.0(2) ?
C13 C18 C19 C20 . . . . 0.4(3) ?
C18 C19 C20 C21 . . . . -0.3(3) ?
C13 C12 C21 N1 . . . . -179.68(19) ?
C11 C12 C21 N1 . . . . -3.8(3) ?
C13 C12 C21 C20 . . . . 1.1(3) ?
C11 C12 C21 C20 . . . . 176.98(18) ?
C1 N1 C21 C12 . . . . -14.5(3) ?
C1 N1 C21 C20 . . . . 164.76(18) ?
C19 C20 C21 C12 . . . . -0.5(3) ?
C19 C20 C21 N1 . . . . -179.7(2) ?
C12 C11 C22 C27 . . . . -125.2(2) ?
C10 C11 C22 C27 . . . . 111.1(2) ?
C12 C11 C22 C23 . . . . 58.9(2) ?
C10 C11 C22 C23 . . . . -64.9(2) ?
C27 C22 C23 C24 . . . . -1.8(3) ?
C11 C22 C23 C24 . . . . 174.26(17) ?
C22 C23 C24 O1 . . . . 179.2(2) ?
C22 C23 C24 C25 . . . . 1.3(3) ?
C28 O1 C24 C23 . . . . 172.2(2) ?
C28 O1 C24 C25 . . . . -9.8(2) ?
C23 C24 C25 C26 . . . . 0.3(3) ?
O1 C24 C25 C26 . . . . -178.0(2) ?
C23 C24 C25 O2 . . . . 177.98(18) ?
O1 C24 C25 O2 . . . . -0.3(2) ?
C28 O2 C25 C26 . . . . -172.4(2) ?
C28 O2 C25 C24 . . . . 10.1(2) ?
C24 C25 C26 C27 . . . . -1.3(3) ?
O2 C25 C26 C27 . . . . -178.6(2) ?
C23 C22 C27 C26 . . . . 0.7(3) ?
C11 C22 C27 C26 . . . . -175.17(18) ?
C25 C26 C27 C22 . . . . 0.8(3) ?
C24 O1 C28 O2 . . . . 15.9(2) ?
C25 O2 C28 O1 . . . . -16.0(2) ?

loop_
_cod_related_entry_id
_cod_related_entry_database
_cod_related_entry_code
1 ChemSpider 26231352
